data_7041851
loop_
_publ_author_name
'Gie\&smann, Stephan'
'Lorenz, Volker'
'Liebing, Phil'
'Hilfert, Liane'
'Fischer, Axel'
'Edelmann, Frank T.'

_publ_section_title
;
 Synthesis and structural study of new metallasilsesquioxanes of potassium
 and uranium.
;
_journal_issue 8
_journal_name_full 'Dalton transactions (Cambridge, England : 2003)'
_journal_page_first 2415
_journal_page_last 2419
_journal_paper_doi 10.1039/c7dt00006e
_journal_volume 46
_journal_year 2017
_chemical_formula_moiety 'C100 H194 K6 O32 Si14'
_chemical_formula_sum 'C100 H194 K6 O32 Si14'
_chemical_formula_weight 2536.40
_chemical_properties_physical ', Air-sensitive,Moisture-sensitive'
_space_group_crystal_system triclinic
_space_group_IT_number 2
_space_group_name_Hall '-P 1'
_space_group_name_H-M_alt 'P -1'
_symmetry_space_group_name_Hall '-P 1'
_symmetry_space_group_name_H-M 'P -1'
_atom_sites_solution_hydrogens geom
_atom_sites_solution_primary direct
_atom_sites_solution_secondary difmap
_audit_creation_method SHELXL-2016/4
_audit_update_record
;
2016-12-19 deposited with the CCDC.
2017-01-26 downloaded from the CCDC.
;
_cell_angle_alpha 101.994(3)
_cell_angle_beta 96.467(3)
_cell_angle_gamma 115.554(3)
_cell_formula_units_Z 1
_cell_length_a 15.1248(6)
_cell_length_b 15.1905(6)
_cell_length_c 16.8898(6)
_cell_measurement_reflns_used 5929
_cell_measurement_temperature 200(2)
_cell_measurement_theta_max 25.9
_cell_measurement_theta_min 1.6
_cell_volume 3333.3(3)
_computing_cell_refinement 'SMART CCD System (Bruker)'
_computing_data_collection 'SMART CCD System (Bruker)'
_computing_data_reduction 'SMART CCD System (Bruker)'
_computing_molecular_graphics 'Diamond (Brandenburg, 1999)'
_computing_publication_material 'SHELXL-2016/4 (Sheldrick, 2016)'
_computing_structure_refinement 'SHELXL-2016/4 (Sheldrick, 2016)'
_computing_structure_solution 'SHELXS-97 (Sheldrick, 1997)'
_diffrn_ambient_temperature 200(2)
_diffrn_detector_area_resol_mean 8.192
_diffrn_measured_fraction_theta_full 0.980
_diffrn_measured_fraction_theta_max 0.980
_diffrn_measurement_device_type 'SMART CCD System (Bruker)'
_diffrn_measurement_method 'omega scans'
_diffrn_radiation_type MoK\a
_diffrn_radiation_wavelength 0.71073
_diffrn_reflns_av_R_equivalents 0.0470
_diffrn_reflns_av_unetI/netI 0.1178
_diffrn_reflns_Laue_measured_fraction_full 0.980
_diffrn_reflns_Laue_measured_fraction_max 0.980
_diffrn_reflns_limit_h_max 15
_diffrn_reflns_limit_h_min -17
_diffrn_reflns_limit_k_max 18
_diffrn_reflns_limit_k_min -15
_diffrn_reflns_limit_l_max 18
_diffrn_reflns_limit_l_min -20
_diffrn_reflns_number 17619
_diffrn_reflns_point_group_measured_fraction_full 0.980
_diffrn_reflns_point_group_measured_fraction_max 0.980
_diffrn_reflns_theta_full 25.000
_diffrn_reflns_theta_max 25.000
_diffrn_reflns_theta_min 1.551
_diffrn_source 'fine-focus sealed tube'
_exptl_absorpt_coefficient_mu 0.389
_exptl_absorpt_correction_T_max 1.0
_exptl_absorpt_correction_T_min 0.9
_exptl_absorpt_correction_type numerical
_exptl_absorpt_process_details 'SADABS (Bruker/Siemens, 1999)'
_exptl_crystal_colour colourless
_exptl_crystal_density_diffrn 1.264
_exptl_crystal_description plate
_exptl_crystal_F_000 1360
_exptl_crystal_recrystallization_method 'Re-crystallisation from solvent: 1,2-Dimethoxyethane'
_exptl_crystal_size_max 0.250
_exptl_crystal_size_mid 0.140
_exptl_crystal_size_min 0.080
_refine_diff_density_max 0.371
_refine_diff_density_min -0.400
_refine_diff_density_rms 0.077
_refine_ls_extinction_method none
_refine_ls_goodness_of_fit_ref 1.037
_refine_ls_hydrogen_treatment constr
_refine_ls_matrix_type full
_refine_ls_number_parameters 685
_refine_ls_number_reflns 11495
_refine_ls_number_restraints 0
_refine_ls_restrained_S_all 1.037
_refine_ls_R_factor_all 0.1268
_refine_ls_R_factor_gt 0.0617
_refine_ls_shift/su_max 0.000
_refine_ls_shift/su_mean 0.000
_refine_ls_structure_factor_coef Fsqd
_refine_ls_weighting_details 'w=1/[\s^2^(Fo^2^)+(0.0342P)^2^+0.7959P] where P=(Fo^2^+2Fc^2^)/3'
_refine_ls_weighting_scheme calc
_refine_ls_wR_factor_gt 0.1015
_refine_ls_wR_factor_ref 0.1275
_reflns_Friedel_coverage 0.000
_reflns_number_gt 6880
_reflns_number_total 11495
_reflns_threshold_expression 'I > 2\s(I)'
_cod_data_source_file c7dt00006e2.cif
_cod_data_source_block Loka
_cod_depositor_comments 'Adding full bibliography for 7041851--7041852.cif.'
_cod_original_cell_volume 3333.3(2)
_cod_database_code 7041851
_shelx_shelxl_version_number 2016/4
_shelx_space_group_comment
;
The symmetry employed for this shelxl refinement is uniquely defined
by the following loop, which should always be used as a source of
symmetry information in preference to the above space-group names.
They are only intended as comments.
;
_shelx_estimated_absorpt_t_min 0.909
_shelx_estimated_absorpt_t_max 0.970

loop_
_space_group_symop_operation_xyz
'x, y, z'
'-x, -y, -z'

loop_
_atom_site_label
_atom_site_type_symbol
_atom_site_fract_x
_atom_site_fract_y
_atom_site_fract_z
_atom_site_U_iso_or_equiv
_atom_site_adp_type
_atom_site_occupancy
_atom_site_site_symmetry_order
_atom_site_calc_flag
_atom_site_refinement_flags_posn
_atom_site_refinement_flags_adp
C11 C 0.1938(3) 0.5220(3) 0.2183(3) 0.0298(11) Uani 1 1 d . .
H11 H 0.129199 0.515665 0.189016 0.036 Uiso 1 1 calc R U
C12 C 0.1691(4) 0.4749(3) 0.2902(3) 0.0431(14) Uani 1 1 d . .
H12A H 0.231355 0.480649 0.322171 0.052 Uiso 1 1 calc R U
H12B H 0.144667 0.513788 0.328127 0.052 Uiso 1 1 calc R U
C13 C 0.0899(4) 0.3637(4) 0.2603(4) 0.070(2) Uani 1 1 d . .
H13A H 0.025079 0.358191 0.234199 0.084 Uiso 1 1 calc R U
H13B H 0.080062 0.335524 0.308296 0.084 Uiso 1 1 calc R U
C14 C 0.1220(5) 0.3018(4) 0.1971(5) 0.077(2) Uani 1 1 d . .
H14A H 0.183200 0.301653 0.224699 0.092 Uiso 1 1 calc R U
H14B H 0.067843 0.230436 0.176169 0.092 Uiso 1 1 calc R U
C15 C 0.1430(5) 0.3459(4) 0.1251(4) 0.071(2) Uani 1 1 d . .
H15A H 0.080136 0.340282 0.094521 0.086 Uiso 1 1 calc R U
H15B H 0.166071 0.306262 0.086440 0.086 Uiso 1 1 calc R U
C16 C 0.2236(4) 0.4580(3) 0.1547(3) 0.0435(14) Uani 1 1 d . .
H16A H 0.233107 0.485530 0.106325 0.052 Uiso 1 1 calc R U
H16B H 0.288406 0.462938 0.180214 0.052 Uiso 1 1 calc R U
C21 C 0.2264(3) 0.6975(3) 0.0018(3) 0.0259(10) Uani 1 1 d . .
H21 H 0.213290 0.741514 -0.029374 0.031 Uiso 1 1 calc R U
C22 C 0.1254(3) 0.6023(4) -0.0114(3) 0.0417(13) Uani 1 1 d . .
H22A H 0.134887 0.559867 0.022611 0.050 Uiso 1 1 calc R U
H22B H 0.076413 0.623454 0.008316 0.050 Uiso 1 1 calc R U
C23 C 0.0820(4) 0.5380(4) -0.1027(3) 0.0533(15) Uani 1 1 d . .
H23A H 0.019884 0.475152 -0.107034 0.064 Uiso 1 1 calc R U
H23B H 0.064027 0.576863 -0.135937 0.064 Uiso 1 1 calc R U
C24 C 0.1576(4) 0.5099(4) -0.1371(3) 0.0586(16) Uani 1 1 d . .
H24A H 0.170411 0.465446 -0.107290 0.070 Uiso 1 1 calc R U
H24B H 0.129270 0.471317 -0.196640 0.070 Uiso 1 1 calc R U
C25 C 0.2558(4) 0.6034(4) -0.1280(3) 0.0535(16) Uani 1 1 d . .
H25A H 0.244149 0.645011 -0.161785 0.064 Uiso 1 1 calc R U
H25B H 0.304255 0.582321 -0.149076 0.064 Uiso 1 1 calc R U
C26 C 0.3004(4) 0.6675(4) -0.0367(3) 0.0435(14) Uani 1 1 d . .
H26A H 0.362495 0.729997 -0.033089 0.052 Uiso 1 1 calc R U
H26B H 0.319172 0.628304 -0.004339 0.052 Uiso 1 1 calc R U
C31 C 0.6181(3) 0.9759(3) 0.1630(3) 0.0282(11) Uani 1 1 d . .
H31 H 0.631628 0.916577 0.145875 0.034 Uiso 1 1 calc R U
C32 C 0.7065(3) 1.0554(4) 0.2358(3) 0.0432(13) Uani 1 1 d . .
H32A H 0.695558 1.115366 0.254992 0.052 Uiso 1 1 calc R U
H32B H 0.707848 1.025918 0.282662 0.052 Uiso 1 1 calc R U
C33 C 0.8086(4) 1.0902(4) 0.2113(4) 0.0591(17) Uani 1 1 d . .
H33A H 0.862435 1.143927 0.258798 0.071 Uiso 1 1 calc R U
H33B H 0.823318 1.031962 0.197909 0.071 Uiso 1 1 calc R U
C34 C 0.8077(4) 1.1310(4) 0.1366(4) 0.0564(16) Uani 1 1 d . .
H34A H 0.872182 1.148279 0.119415 0.068 Uiso 1 1 calc R U
H34B H 0.800949 1.193970 0.152113 0.068 Uiso 1 1 calc R U
C35 C 0.7211(4) 1.0529(4) 0.0643(3) 0.0471(14) Uani 1 1 d . .
H35A H 0.731728 0.992800 0.045154 0.057 Uiso 1 1 calc R U
H35B H 0.720122 1.082649 0.017546 0.057 Uiso 1 1 calc R U
C36 C 0.6195(3) 1.0190(4) 0.0888(3) 0.0367(12) Uani 1 1 d . .
H36A H 0.605853 1.077818 0.102963 0.044 Uiso 1 1 calc R U
H36B H 0.565453 0.966369 0.040844 0.044 Uiso 1 1 calc R U
C41 C 0.5865(3) 0.7292(3) 0.2398(3) 0.0259(11) Uani 1 1 d . .
H41 H 0.651752 0.789179 0.242932 0.031 Uiso 1 1 calc R U
C42 C 0.6122(4) 0.6533(4) 0.2710(3) 0.0400(13) Uani 1 1 d . .
H42A H 0.649377 0.684792 0.329912 0.048 Uiso 1 1 calc R U
H42B H 0.549049 0.592250 0.268009 0.048 Uiso 1 1 calc R U
C43 C 0.6760(4) 0.6210(4) 0.2197(3) 0.0567(16) Uani 1 1 d . .
H43A H 0.741639 0.680981 0.226342 0.068 Uiso 1 1 calc R U
H43B H 0.689135 0.570437 0.240525 0.068 Uiso 1 1 calc R U
C44 C 0.6228(5) 0.5749(4) 0.1282(3) 0.0546(16) Uani 1 1 d . .
H44A H 0.561453 0.510254 0.121026 0.066 Uiso 1 1 calc R U
H44B H 0.667665 0.559198 0.096093 0.066 Uiso 1 1 calc R U
C45 C 0.5937(4) 0.6464(4) 0.0940(3) 0.0416(13) Uani 1 1 d . .
H45A H 0.554015 0.611239 0.035962 0.050 Uiso 1 1 calc R U
H45B H 0.655420 0.706942 0.093678 0.050 Uiso 1 1 calc R U
C46 C 0.5315(3) 0.6804(3) 0.1467(3) 0.0336(12) Uani 1 1 d . .
H46A H 0.466089 0.620701 0.141245 0.040 Uiso 1 1 calc R U
H46B H 0.517779 0.730234 0.125341 0.040 Uiso 1 1 calc R U
C51 C 0.1301(3) 0.7638(3) 0.4201(3) 0.0304(11) Uani 1 1 d . .
H51 H 0.113149 0.820373 0.439267 0.037 Uiso 1 1 calc R U
C52 C 0.0369(3) 0.6775(4) 0.3547(3) 0.0404(13) Uani 1 1 d . .
H52A H 0.051868 0.621189 0.331985 0.048 Uiso 1 1 calc R U
H52B H 0.022308 0.703249 0.308255 0.048 Uiso 1 1 calc R U
C53 C -0.0569(4) 0.6363(4) 0.3916(4) 0.0617(17) Uani 1 1 d . .
H53A H -0.077404 0.689929 0.407810 0.074 Uiso 1 1 calc R U
H53B H -0.113297 0.577556 0.349010 0.074 Uiso 1 1 calc R U
C54 C -0.0344(4) 0.6036(5) 0.4669(4) 0.0638(18) Uani 1 1 d . .
H54A H -0.094342 0.580460 0.490998 0.077 Uiso 1 1 calc R U
H54B H -0.020761 0.545153 0.449132 0.077 Uiso 1 1 calc R U
C55 C 0.0550(4) 0.6883(4) 0.5329(3) 0.0516(15) Uani 1 1 d . .
H55A H 0.068963 0.662396 0.579385 0.062 Uiso 1 1 calc R U
H55B H 0.039125 0.744165 0.555059 0.062 Uiso 1 1 calc R U
C56 C 0.1492(4) 0.7298(4) 0.4961(3) 0.0403(13) Uani 1 1 d . .
H56A H 0.205450 0.788090 0.539179 0.048 Uiso 1 1 calc R U
H56B H 0.169646 0.675943 0.480338 0.048 Uiso 1 1 calc R U
C61 C 0.0953(3) 0.9159(3) 0.1951(3) 0.0269(11) Uani 1 1 d . .
H61 H 0.080559 0.945437 0.247510 0.032 Uiso 1 1 calc R U
C62 C 0.0053(3) 0.8102(3) 0.1546(3) 0.0456(14) Uani 1 1 d . .
H62A H -0.001461 0.767740 0.192999 0.055 Uiso 1 1 calc R U
H62B H 0.017991 0.777187 0.103203 0.055 Uiso 1 1 calc R U
C63 C -0.0934(4) 0.8151(4) 0.1329(4) 0.0622(17) Uani 1 1 d . .
H63A H -0.148313 0.745705 0.103862 0.075 Uiso 1 1 calc R U
H63B H -0.110385 0.840374 0.184890 0.075 Uiso 1 1 calc R U
C64 C -0.0859(4) 0.8846(4) 0.0779(4) 0.0540(15) Uani 1 1 d . .
H64A H -0.149035 0.889895 0.068748 0.065 Uiso 1 1 calc R U
H64B H -0.077248 0.855003 0.023139 0.065 Uiso 1 1 calc R U
C65 C 0.0029(4) 0.9905(4) 0.1182(3) 0.0501(15) Uani 1 1 d . .
H65A H 0.009067 1.033017 0.079842 0.060 Uiso 1 1 calc R U
H65B H -0.009717 1.023136 0.169777 0.060 Uiso 1 1 calc R U
C66 C 0.1007(4) 0.9853(3) 0.1388(3) 0.0383(12) Uani 1 1 d . .
H66A H 0.155916 1.054828 0.167042 0.046 Uiso 1 1 calc R U
H66B H 0.116689 0.959444 0.086460 0.046 Uiso 1 1 calc R U
C71 C 0.4533(3) 1.1913(3) 0.2221(3) 0.0269(11) Uani 1 1 d . .
H71 H 0.527564 1.234556 0.230884 0.032 Uiso 1 1 calc R U
C72 C 0.4094(4) 1.2618(3) 0.2554(3) 0.0393(13) Uani 1 1 d . .
H72A H 0.336860 1.219967 0.252103 0.047 Uiso 1 1 calc R U
H72B H 0.443100 1.298121 0.314701 0.047 Uiso 1 1 calc R U
C73 C 0.4217(5) 1.3396(4) 0.2078(3) 0.0543(16) Uani 1 1 d . .
H73A H 0.388438 1.379969 0.229606 0.065 Uiso 1 1 calc R U
H73B H 0.494229 1.386895 0.216433 0.065 Uiso 1 1 calc R U
C74 C 0.3766(4) 1.2885(4) 0.1156(3) 0.0510(15) Uani 1 1 d . .
H74A H 0.388620 1.340943 0.085947 0.061 Uiso 1 1 calc R U
H74B H 0.302894 1.246094 0.106276 0.061 Uiso 1 1 calc R U
C75 C 0.4231(4) 1.2219(4) 0.0810(3) 0.0451(14) Uani 1 1 d . .
H75A H 0.495726 1.265295 0.085709 0.054 Uiso 1 1 calc R U
H75B H 0.390693 1.186789 0.021313 0.054 Uiso 1 1 calc R U
C76 C 0.4103(4) 1.1421(3) 0.1281(3) 0.0369(12) Uani 1 1 d . .
H76A H 0.337808 1.093874 0.117834 0.044 Uiso 1 1 calc R U
H76B H 0.444811 1.103022 0.106444 0.044 Uiso 1 1 calc R U
C100 C 0.1704(5) 1.1912(5) 0.3575(4) 0.084(2) Uani 1 1 d . .
H10A H 0.226989 1.204872 0.330282 0.100 Uiso 1 1 calc R U
H10B H 0.108657 1.135800 0.319087 0.100 Uiso 1 1 calc R U
H10C H 0.162349 1.252690 0.373142 0.100 Uiso 1 1 calc R U
C101 C 0.1125(6) 1.1429(6) 0.4697(5) 0.092(3) Uani 1 1 d . .
H10D H 0.050211 1.084137 0.433024 0.111 Uiso 1 1 calc R U
H10E H 0.099985 1.202575 0.482547 0.111 Uiso 1 1 calc R U
C102 C 0.1370(7) 1.1199(6) 0.5477(4) 0.103(3) Uani 1 1 d . .
H10F H 0.201823 1.176568 0.582566 0.123 Uiso 1 1 calc R U
H10G H 0.084190 1.113891 0.579034 0.123 Uiso 1 1 calc R U
C103 C 0.1773(5) 1.0090(5) 0.6041(4) 0.0722(19) Uani 1 1 d . .
H10H H 0.180515 0.944792 0.588473 0.087 Uiso 1 1 calc R U
H10I H 0.244243 1.064414 0.633740 0.087 Uiso 1 1 calc R U
H10J H 0.129995 1.003525 0.640330 0.087 Uiso 1 1 calc R U
C200 C 0.4264(5) 0.5006(5) 0.4019(4) 0.089(2) Uani 1 1 d . .
H20A H 0.478190 0.552007 0.382844 0.107 Uiso 1 1 calc R U
H20B H 0.450437 0.454135 0.416012 0.107 Uiso 1 1 calc R U
H20C H 0.364825 0.462030 0.357554 0.107 Uiso 1 1 calc R U
C201 C 0.3309(4) 0.4789(4) 0.5038(4) 0.0551(16) Uani 1 1 d . .
H20D H 0.349688 0.426162 0.512634 0.066 Uiso 1 1 calc R U
H20E H 0.265460 0.444780 0.462926 0.066 Uiso 1 1 calc R U
C202 C 0.3222(4) 0.5344(4) 0.5838(4) 0.0557(16) Uani 1 1 d . .
H20F H 0.276059 0.485062 0.609058 0.067 Uiso 1 1 calc R U
H20G H 0.389081 0.573074 0.622912 0.067 Uiso 1 1 calc R U
C203 C 0.2707(4) 0.6528(4) 0.6436(4) 0.0649(18) Uani 1 1 d . .
H20H H 0.244972 0.698914 0.631676 0.078 Uiso 1 1 calc R U
H20I H 0.222285 0.602383 0.665775 0.078 Uiso 1 1 calc R U
H20J H 0.335172 0.691945 0.684615 0.078 Uiso 1 1 calc R U
O1 O 0.3430(2) 0.8997(2) 0.44119(18) 0.0308(8) Uani 1 1 d . .
O2 O 0.4752(2) 1.1411(2) 0.38004(18) 0.0294(7) Uani 1 1 d . .
O3 O 0.5602(2) 0.8258(2) 0.40064(17) 0.0271(7) Uani 1 1 d . .
O4 O 0.5019(2) 0.86529(19) 0.26379(17) 0.0259(7) Uani 1 1 d . .
O5 O 0.4830(2) 1.0228(2) 0.24442(18) 0.0302(8) Uani 1 1 d . .
O6 O 0.3994(2) 0.6808(2) 0.28220(18) 0.0267(7) Uani 1 1 d . .
O7 O 0.4019(2) 0.8532(2) 0.11930(17) 0.0266(7) Uani 1 1 d . .
O8 O 0.3091(2) 1.0237(2) 0.25761(18) 0.0292(7) Uani 1 1 d . .
O9 O 0.2767(2) 0.7009(2) 0.16979(18) 0.0313(8) Uani 1 1 d . .
O10 O 0.2555(2) 0.7180(2) 0.32722(18) 0.0318(8) Uani 1 1 d . .
O11 O 0.2273(2) 0.8407(2) 0.14449(18) 0.0324(8) Uani 1 1 d . .
O12 O 0.2075(2) 0.8593(2) 0.30147(19) 0.0327(8) Uani 1 1 d . .
O13 O 0.1896(3) 1.1629(3) 0.4292(3) 0.0641(12) Uani 1 1 d . .
O14 O 0.1440(3) 1.0296(3) 0.5314(2) 0.0550(10) Uani 1 1 d . .
O15 O 0.4055(3) 0.5495(3) 0.4733(2) 0.0563(11) Uani 1 1 d . .
O16 O 0.2849(3) 0.6022(3) 0.5693(2) 0.0477(9) Uani 1 1 d . .
SI1 Si 0.28469(9) 0.66028(8) 0.25068(8) 0.0230(3) Uani 1 1 d . .
SI2 Si 0.28338(9) 0.77507(9) 0.11196(8) 0.0233(3) Uani 1 1 d . .
SI3 Si 0.49740(9) 0.92757(9) 0.19727(8) 0.0232(3) Uani 1 1 d . .
SI4 Si 0.51493(9) 0.77862(9) 0.30388(8) 0.0237(3) Uani 1 1 d . .
SI5 Si 0.24371(9) 0.81734(9) 0.37549(8) 0.0225(3) Uani 1 1 d . .
SI6 Si 0.21497(9) 0.91045(9) 0.22633(8) 0.0230(3) Uani 1 1 d . .
SI7 Si 0.43366(9) 1.09654(9) 0.28305(8) 0.0236(3) Uani 1 1 d . .
K1 K 0.53345(7) 1.00149(7) 0.41131(6) 0.0283(2) Uani 1 1 d . .
K2 K 0.31787(8) 1.07651(7) 0.45142(6) 0.0325(3) Uani 1 1 d . .
K3 K 0.40675(8) 0.73496(7) 0.47589(6) 0.0324(3) Uani 1 1 d . .

loop_
_atom_site_aniso_label
_atom_site_aniso_U_11
_atom_site_aniso_U_22
_atom_site_aniso_U_33
_atom_site_aniso_U_23
_atom_site_aniso_U_13
_atom_site_aniso_U_12
C11 0.026(3) 0.023(2) 0.036(3) 0.010(2) -0.001(2) 0.009(2)
C12 0.042(3) 0.034(3) 0.056(4) 0.022(3) 0.017(3) 0.014(3)
C13 0.053(4) 0.040(3) 0.128(6) 0.045(4) 0.032(4) 0.019(3)
C14 0.057(4) 0.020(3) 0.135(7) 0.024(4) 0.000(4) 0.007(3)
C15 0.070(5) 0.031(3) 0.081(5) -0.024(3) -0.022(4) 0.022(3)
C16 0.054(4) 0.025(3) 0.043(4) 0.001(2) 0.001(3) 0.017(3)
C21 0.032(3) 0.026(2) 0.021(3) 0.006(2) 0.008(2) 0.015(2)
C22 0.030(3) 0.046(3) 0.037(3) 0.000(3) 0.002(3) 0.013(3)
C23 0.031(3) 0.056(4) 0.041(4) -0.003(3) -0.009(3) 0.003(3)
C24 0.053(4) 0.055(4) 0.042(4) -0.018(3) -0.003(3) 0.019(3)
C25 0.054(4) 0.062(4) 0.029(3) -0.014(3) 0.007(3) 0.026(3)
C26 0.036(3) 0.043(3) 0.036(3) -0.007(3) 0.008(3) 0.013(3)
C31 0.031(3) 0.029(2) 0.024(3) 0.005(2) 0.009(2) 0.014(2)
C32 0.029(3) 0.054(3) 0.034(3) 0.016(3) 0.003(3) 0.007(3)
C33 0.027(3) 0.079(4) 0.051(4) 0.025(3) 0.007(3) 0.004(3)
C34 0.042(4) 0.055(4) 0.053(4) 0.019(3) 0.011(3) 0.004(3)
C35 0.042(3) 0.046(3) 0.045(4) 0.023(3) 0.019(3) 0.006(3)
C36 0.034(3) 0.040(3) 0.027(3) 0.010(2) 0.004(2) 0.009(2)
C41 0.027(3) 0.024(2) 0.025(3) 0.007(2) 0.008(2) 0.011(2)
C42 0.052(3) 0.049(3) 0.032(3) 0.014(3) 0.013(3) 0.033(3)
C43 0.074(4) 0.069(4) 0.057(4) 0.025(3) 0.030(4) 0.053(4)
C44 0.079(4) 0.055(4) 0.046(4) 0.011(3) 0.027(4) 0.044(3)
C45 0.052(3) 0.045(3) 0.030(3) 0.007(3) 0.013(3) 0.025(3)
C46 0.039(3) 0.036(3) 0.027(3) 0.006(2) 0.007(2) 0.020(2)
C51 0.032(3) 0.029(3) 0.025(3) 0.007(2) 0.007(2) 0.011(2)
C52 0.030(3) 0.047(3) 0.031(3) 0.009(3) 0.006(2) 0.007(3)
C53 0.031(3) 0.074(4) 0.055(4) 0.017(3) 0.012(3) 0.003(3)
C54 0.042(4) 0.077(4) 0.062(5) 0.036(4) 0.024(4) 0.009(3)
C55 0.042(3) 0.068(4) 0.041(4) 0.026(3) 0.018(3) 0.015(3)
C56 0.039(3) 0.042(3) 0.042(3) 0.017(3) 0.017(3) 0.016(3)
C61 0.027(3) 0.031(3) 0.023(3) 0.005(2) 0.006(2) 0.015(2)
C62 0.034(3) 0.034(3) 0.062(4) 0.016(3) 0.001(3) 0.011(3)
C63 0.029(3) 0.062(4) 0.089(5) 0.028(4) 0.003(3) 0.015(3)
C64 0.042(3) 0.060(4) 0.056(4) 0.006(3) -0.009(3) 0.030(3)
C65 0.054(4) 0.045(3) 0.053(4) 0.011(3) -0.007(3) 0.030(3)
C66 0.042(3) 0.028(3) 0.041(3) 0.008(2) 0.005(3) 0.016(3)
C71 0.022(3) 0.025(2) 0.032(3) 0.007(2) 0.008(2) 0.010(2)
C72 0.061(4) 0.033(3) 0.033(3) 0.015(2) 0.016(3) 0.027(3)
C73 0.093(5) 0.044(3) 0.042(4) 0.017(3) 0.018(4) 0.044(3)
C74 0.069(4) 0.054(3) 0.053(4) 0.032(3) 0.021(3) 0.041(3)
C75 0.064(4) 0.054(3) 0.030(3) 0.023(3) 0.017(3) 0.033(3)
C76 0.054(3) 0.043(3) 0.025(3) 0.011(2) 0.015(3) 0.031(3)
C100 0.112(6) 0.098(5) 0.071(5) 0.042(5) 0.034(5) 0.065(5)
C101 0.118(6) 0.131(6) 0.113(7) 0.079(6) 0.076(6) 0.102(6)
C102 0.184(9) 0.113(6) 0.079(6) 0.051(5) 0.080(6) 0.107(7)
C103 0.062(4) 0.071(4) 0.063(5) 0.025(4) -0.003(4) 0.015(4)
C200 0.105(6) 0.147(7) 0.051(5) 0.012(4) 0.021(4) 0.096(6)
C201 0.052(4) 0.041(3) 0.067(5) 0.021(3) 0.002(3) 0.018(3)
C202 0.041(3) 0.076(4) 0.053(4) 0.041(4) 0.015(3) 0.019(3)
C203 0.045(4) 0.078(4) 0.048(4) 0.000(3) 0.005(3) 0.017(3)
O1 0.0281(18) 0.0275(17) 0.0246(19) 0.0015(14) 0.0011(15) 0.0061(15)
O2 0.0354(19) 0.0244(16) 0.0235(19) 0.0035(14) 0.0036(15) 0.0117(15)
O3 0.0311(18) 0.0281(16) 0.0206(18) 0.0039(14) 0.0050(15) 0.0142(15)
O4 0.0297(18) 0.0230(16) 0.0253(19) 0.0066(14) 0.0071(15) 0.0125(14)
O5 0.0356(19) 0.0281(17) 0.031(2) 0.0046(15) 0.0092(16) 0.0197(16)
O6 0.0256(17) 0.0219(16) 0.032(2) 0.0086(14) 0.0066(15) 0.0105(14)
O7 0.0258(17) 0.0263(16) 0.0216(18) 0.0044(14) 0.0056(14) 0.0077(14)
O8 0.0249(17) 0.0213(16) 0.037(2) 0.0065(14) 0.0059(15) 0.0080(14)
O9 0.0356(19) 0.0248(16) 0.028(2) 0.0089(15) 0.0018(16) 0.0100(15)
O10 0.038(2) 0.0270(17) 0.032(2) 0.0068(15) 0.0128(16) 0.0159(16)
O11 0.038(2) 0.0348(18) 0.026(2) 0.0012(15) 0.0049(16) 0.0229(16)
O12 0.0319(19) 0.0363(18) 0.035(2) 0.0167(16) 0.0100(16) 0.0173(16)
O13 0.062(3) 0.091(3) 0.069(3) 0.044(3) 0.029(2) 0.049(3)
O14 0.054(3) 0.056(2) 0.053(3) 0.021(2) 0.007(2) 0.023(2)
O15 0.077(3) 0.057(2) 0.054(3) 0.022(2) 0.032(2) 0.042(2)
O16 0.048(2) 0.051(2) 0.040(2) 0.0141(19) 0.0119(19) 0.018(2)
SI1 0.0257(7) 0.0186(6) 0.0229(8) 0.0052(6) 0.0047(6) 0.0095(6)
SI2 0.0268(7) 0.0235(6) 0.0184(7) 0.0041(5) 0.0040(6) 0.0119(6)
SI3 0.0273(7) 0.0232(6) 0.0193(7) 0.0055(6) 0.0069(6) 0.0120(6)
SI4 0.0250(7) 0.0221(6) 0.0226(8) 0.0053(6) 0.0046(6) 0.0104(6)
SI5 0.0242(7) 0.0220(6) 0.0183(7) 0.0043(5) 0.0060(6) 0.0085(6)
SI6 0.0252(7) 0.0216(6) 0.0215(7) 0.0042(6) 0.0056(6) 0.0112(6)
SI7 0.0267(7) 0.0202(6) 0.0215(7) 0.0035(5) 0.0046(6) 0.0103(6)
K1 0.0336(6) 0.0260(5) 0.0230(6) 0.0041(4) 0.0032(5) 0.0140(5)
K2 0.0321(6) 0.0360(6) 0.0293(6) 0.0056(5) 0.0046(5) 0.0181(5)
K3 0.0355(6) 0.0283(5) 0.0264(6) 0.0066(5) 0.0058(5) 0.0096(5)

loop_
_atom_type_symbol
_atom_type_description
_atom_type_scat_dispersion_real
_atom_type_scat_dispersion_imag
_atom_type_scat_source
C C 0.0033 0.0016 'International Tables Vol C Tables 4.2.6.8 and 6.1.1.4'
H H 0.0000 0.0000 'International Tables Vol C Tables 4.2.6.8 and 6.1.1.4'
O O 0.0106 0.0060 'International Tables Vol C Tables 4.2.6.8 and 6.1.1.4'
Si Si 0.0817 0.0704 'International Tables Vol C Tables 4.2.6.8 and 6.1.1.4'
K K 0.2009 0.2494 'International Tables Vol C Tables 4.2.6.8 and 6.1.1.4'

loop_
_geom_angle_atom_site_label_1
_geom_angle_atom_site_label_2
_geom_angle_atom_site_label_3
_geom_angle
_geom_angle_site_symmetry_1
_geom_angle_site_symmetry_3
C16 C11 C12 110.3(4) . .
C16 C11 SI1 113.2(3) . .
C12 C11 SI1 114.9(3) . .
C13 C12 C11 112.5(5) . .
C12 C13 C14 110.8(4) . .
C15 C14 C13 111.0(5) . .
C14 C15 C16 111.5(5) . .
C15 C16 C11 111.4(4) . .
C22 C21 C26 110.0(3) . .
C22 C21 SI2 114.1(3) . .
C26 C21 SI2 110.9(3) . .
C23 C22 C21 112.9(4) . .
C24 C23 C22 110.7(4) . .
C25 C24 C23 111.5(4) . .
C24 C25 C26 111.0(4) . .
C25 C26 C21 112.3(4) . .
C36 C31 C32 109.3(4) . .
C36 C31 SI3 116.0(3) . .
C32 C31 SI3 111.1(3) . .
C33 C32 C31 112.3(4) . .
C34 C33 C32 110.7(5) . .
C33 C34 C35 110.9(4) . .
C34 C35 C36 111.8(4) . .
C31 C36 C35 111.5(4) . .
C42 C41 C46 108.7(3) . .
C42 C41 SI4 114.3(3) . .
C46 C41 SI4 112.5(3) . .
C43 C42 C41 111.9(4) . .
C44 C43 C42 110.9(5) . .
C43 C44 C45 112.0(4) . .
C44 C45 C46 111.1(4) . .
C45 C46 C41 112.1(4) . .
C56 C51 C52 110.6(4) . .
C56 C51 SI5 113.2(3) . .
C52 C51 SI5 112.6(3) . .
C51 C52 C53 112.1(4) . .
C54 C53 C52 110.5(5) . .
C55 C54 C53 112.5(5) . .
C54 C55 C56 110.5(4) . .
C51 C56 C55 112.1(4) . .
C62 C61 C66 109.4(4) . .
C62 C61 SI6 112.6(3) . .
C66 C61 SI6 114.7(3) . .
C61 C62 C63 112.2(4) . .
C64 C63 C62 111.8(4) . .
C63 C64 C65 110.7(5) . .
C66 C65 C64 111.3(4) . .
C65 C66 C61 112.5(4) . .
C72 C71 C76 110.2(4) . .
C72 C71 SI7 110.3(3) . .
C76 C71 SI7 113.6(3) . .
C73 C72 C71 112.9(4) . .
C74 C73 C72 111.4(4) . .
C73 C74 C75 110.5(4) . .
C74 C75 C76 111.2(4) . .
C71 C76 C75 112.0(4) . .
O13 C101 C102 110.9(6) . .
O14 C102 C101 111.1(6) . .
O15 C201 C202 108.8(4) . .
O16 C202 C201 109.7(4) . .
SI5 O1 K1 157.16(16) . 2_676
SI5 O1 K1 127.10(15) . .
K1 O1 K1 74.24(8) 2_676 .
SI5 O1 K2 100.30(14) . .
K1 O1 K2 86.49(8) 2_676 .
K1 O1 K2 89.74(8) . .
SI5 O1 K3 93.13(12) . .
K1 O1 K3 78.85(8) 2_676 .
K1 O1 K3 86.81(8) . .
K2 O1 K3 165.33(11) . .
SI7 O2 K3 159.58(16) . 2_676
SI7 O2 K2 107.86(15) . .
K3 O2 K2 90.33(9) 2_676 .
SI7 O2 K1 99.95(13) . .
K3 O2 K1 87.59(9) 2_676 .
K2 O2 K1 94.06(9) . .
SI4 O3 K2 164.30(16) . 2_676
SI4 O3 K3 106.53(14) . .
K2 O3 K3 88.85(9) 2_676 .
SI4 O3 K1 95.05(13) . .
K2 O3 K1 86.66(8) 2_676 .
K3 O3 K1 94.65(8) . .
SI3 O4 SI4 159.74(18) . .
SI3 O4 K1 102.17(12) . .
SI4 O4 K1 96.90(13) . .
SI3 O5 SI7 163.6(2) . .
SI3 O5 K1 93.75(13) . .
SI7 O5 K1 89.97(12) . .
SI1 O6 SI4 136.78(17) . .
SI1 O6 K3 96.78(12) . .
SI4 O6 K3 87.82(12) . .
SI3 O7 SI2 133.64(18) . .
SI6 O8 SI7 147.90(18) . .
SI6 O8 K2 100.31(12) . .
SI7 O8 K2 86.71(12) . .
SI2 O9 SI1 161.8(2) . .
SI1 O10 SI5 150.20(19) . .
SI1 O10 K3 100.48(14) . .
SI5 O10 K3 94.85(13) . .
SI2 O11 SI6 145.1(2) . .
SI6 O12 SI5 158.3(2) . .
SI6 O12 K2 95.55(13) . .
SI5 O12 K2 82.20(12) . .
C101 O13 C100 111.8(5) . .
C101 O13 K2 119.6(3) . .
C100 O13 K2 123.8(3) . .
C102 O14 C103 113.5(5) . .
C102 O14 K2 103.2(3) . .
C103 O14 K2 102.5(3) . .
C201 O15 C200 112.1(5) . .
C201 O15 K3 119.0(3) . .
C200 O15 K3 116.9(3) . .
C203 O16 C202 111.4(4) . .
C203 O16 K3 115.8(3) . .
C202 O16 K3 110.7(3) . .
O10 SI1 O9 111.78(16) . .
O10 SI1 O6 107.86(17) . .
O9 SI1 O6 109.80(15) . .
O10 SI1 C11 109.03(17) . .
O9 SI1 C11 106.77(19) . .
O6 SI1 C11 111.64(17) . .
O10 SI1 K3 54.29(12) . .
O9 SI1 K3 145.11(12) . .
O6 SI1 K3 57.62(11) . .
C11 SI1 K3 108.09(15) . .
O9 SI2 O11 108.81(16) . .
O9 SI2 O7 109.41(16) . .
O11 SI2 O7 109.05(15) . .
O9 SI2 C21 109.38(18) . .
O11 SI2 C21 112.09(18) . .
O7 SI2 C21 108.07(17) . .
O5 SI3 O7 109.89(16) . .
O5 SI3 O4 107.27(15) . .
O7 SI3 O4 109.17(15) . .
O5 SI3 C31 109.32(18) . .
O7 SI3 C31 111.64(18) . .
O4 SI3 C31 109.44(18) . .
O3 SI4 O6 111.65(15) . .
O3 SI4 O4 109.56(15) . .
O6 SI4 O4 105.56(15) . .
O3 SI4 C41 117.70(18) . .
O6 SI4 C41 104.98(17) . .
O4 SI4 C41 106.59(16) . .
O3 SI4 K3 48.13(10) . .
O6 SI4 K3 64.03(10) . .
O4 SI4 K3 116.04(10) . .
C41 SI4 K3 137.37(13) . .
O1 SI5 O10 111.87(16) . .
O1 SI5 O12 114.24(16) . .
O10 SI5 O12 106.01(16) . .
O1 SI5 C51 114.57(18) . .
O10 SI5 C51 105.42(17) . .
O12 SI5 C51 103.87(18) . .
O1 SI5 K2 53.34(11) . .
O10 SI5 K2 154.82(11) . .
O12 SI5 K2 69.73(11) . .
C51 SI5 K2 99.63(14) . .
O1 SI5 K3 61.15(11) . .
O10 SI5 K3 58.13(12) . .
O12 SI5 K3 152.75(11) . .
C51 SI5 K3 101.93(15) . .
K2 SI5 K3 114.26(4) . .
O10 SI5 K1 92.15(11) . .
O12 SI5 K1 95.40(11) . .
C51 SI5 K1 148.87(15) . .
K2 SI5 K1 64.31(3) . .
K3 SI5 K1 65.63(3) . .
O12 SI6 O8 108.63(17) . .
O12 SI6 O11 110.59(16) . .
O8 SI6 O11 111.15(15) . .
O12 SI6 C61 109.18(17) . .
O8 SI6 C61 110.35(17) . .
O11 SI6 C61 106.93(18) . .
O12 SI6 K2 59.59(11) . .
O8 SI6 K2 55.08(11) . .
O11 SI6 K2 149.87(12) . .
C61 SI6 K2 103.15(14) . .
O2 SI7 O5 109.94(16) . .
O2 SI7 O8 111.72(16) . .
O5 SI7 O8 106.58(15) . .
O2 SI7 C71 116.68(18) . .
O5 SI7 C71 108.18(17) . .
O8 SI7 C71 103.11(18) . .
O1 K1 O4 142.76(9) 2_676 .
O1 K1 O2 101.93(9) 2_676 .
O4 K1 O2 108.74(9) . .
O1 K1 O1 105.76(8) 2_676 .
O4 K1 O1 97.09(9) . .
O2 K1 O1 86.04(9) . .
O1 K1 O3 93.43(9) 2_676 .
O4 K1 O3 56.91(8) . .
O2 K1 O3 164.63(9) . .
O1 K1 O3 90.26(8) . .
O1 K1 O5 142.95(9) 2_676 .
O4 K1 O5 54.44(8) . .
O2 K1 O5 55.27(8) . .
O1 K1 O5 101.50(9) . .
O3 K1 O5 111.20(8) . .
O1 K1 K1 55.00(6) 2_676 2_676
O4 K1 K1 138.21(7) . 2_676
O2 K1 K1 96.18(7) . 2_676
O1 K1 K1 50.75(7) . 2_676
O3 K1 K1 92.98(7) . 2_676
O5 K1 K1 144.28(7) . 2_676
O1 K1 K2 49.12(6) 2_676 2_676
O4 K1 K2 98.39(7) . 2_676
O2 K1 K2 151.05(7) . 2_676
O1 K1 K2 100.77(7) . 2_676
O3 K1 K2 44.32(6) . 2_676
O5 K1 K2 146.67(6) . 2_676
K1 K1 K2 68.44(4) 2_676 2_676
O1 K1 SI5 124.07(7) 2_676 .
O4 K1 SI5 79.67(6) . .
O2 K1 SI5 85.58(7) . .
O1 K1 SI5 18.59(6) . .
O3 K1 SI5 86.19(6) . .
O5 K1 SI5 86.08(6) . .
K1 K1 SI5 69.14(4) 2_676 .
K2 K1 SI5 109.64(3) 2_676 .
O3 K2 O2 90.23(9) 2_676 .
O3 K2 O13 108.30(11) 2_676 .
O2 K2 O13 114.80(10) . .
O3 K2 O1 93.42(9) 2_676 .
O2 K2 O1 86.00(8) . .
O13 K2 O1 149.10(11) . .
O3 K2 O14 89.05(10) 2_676 .
O2 K2 O14 172.87(10) . .
O13 K2 O14 58.84(11) . .
O1 K2 O14 101.12(9) . .
O3 K2 O8 143.92(8) 2_676 .
O2 K2 O8 53.70(8) . .
O13 K2 O8 90.34(10) . .
O1 K2 O8 84.09(8) . .
O14 K2 O8 126.82(10) . .
O3 K2 O12 145.09(8) 2_676 .
O2 K2 O12 89.49(8) . .
O13 K2 O12 103.41(11) . .
O1 K2 O12 51.74(8) . .
O14 K2 O12 95.16(9) . .
O8 K2 O12 47.62(7) . .
O3 K2 SI5 117.57(7) 2_676 .
O2 K2 SI5 96.16(6) . .
O13 K2 SI5 123.88(10) . .
O1 K2 SI5 26.36(6) . .
O14 K2 SI5 90.46(8) . .
O8 K2 SI5 71.22(5) . .
O12 K2 SI5 28.07(5) . .
O3 K2 K1 49.03(6) 2_676 2_676
O2 K2 K1 86.75(7) . 2_676
O13 K2 K1 150.62(9) . 2_676
O1 K2 K1 44.40(6) . 2_676
O14 K2 K1 98.10(8) . 2_676
O8 K2 K1 118.98(6) . 2_676
O12 K2 K1 96.12(6) . 2_676
SI5 K2 K1 69.38(3) . 2_676
O3 K2 K3 46.85(6) 2_676 2_676
O2 K2 K3 44.16(7) . 2_676
O13 K2 K3 114.71(9) . 2_676
O1 K2 K3 96.16(7) . 2_676
O14 K2 K3 133.53(8) . 2_676
O8 K2 K3 97.49(6) . 2_676
O12 K2 K3 128.59(6) . 2_676
SI5 K2 K3 119.88(4) . 2_676
K1 K2 K3 66.23(3) 2_676 2_676
O3 K2 SI6 159.76(7) 2_676 .
O2 K2 SI6 75.26(7) . .
O13 K2 SI6 90.80(9) . .
O1 K2 SI6 71.89(6) . .
O14 K2 SI6 107.08(8) . .
O8 K2 SI6 24.61(5) . .
O12 K2 SI6 24.87(5) . .
SI5 K2 SI6 51.93(3) . .
K1 K2 SI6 114.89(3) 2_676 .
K3 K2 SI6 119.28(3) 2_676 .
O2 K3 O3 89.03(9) 2_676 .
O2 K3 O15 104.22(11) 2_676 .
O3 K3 O15 103.27(9) . .
O2 K3 O16 87.10(9) 2_676 .
O3 K3 O16 159.83(10) . .
O15 K3 O16 58.77(10) . .
O2 K3 O10 142.03(9) 2_676 .
O3 K3 O10 89.15(8) . .
O15 K3 O10 113.09(10) . .
O16 K3 O10 105.92(9) . .
O2 K3 O1 91.63(8) 2_676 .
O3 K3 O1 84.26(8) . .
O15 K3 O1 162.43(11) . .
O16 K3 O1 115.63(9) . .
O10 K3 O1 50.47(7) . .
O2 K3 O6 142.34(8) 2_676 .
O3 K3 O6 53.32(8) . .
O15 K3 O6 87.47(9) . .
O16 K3 O6 128.21(9) . .
O10 K3 O6 49.50(7) . .
O1 K3 O6 84.42(7) . .
O2 K3 SI4 114.22(7) 2_676 .
O3 K3 SI4 25.35(6) . .
O15 K3 SI4 98.53(8) . .
O16 K3 SI4 153.16(8) . .
O10 K3 SI4 67.81(6) . .
O1 K3 SI4 81.41(6) . .
O6 K3 SI4 28.15(5) . .
O2 K3 SI5 115.50(7) 2_676 .
O3 K3 SI5 94.15(7) . .
O15 K3 SI5 136.74(9) . .
O16 K3 SI5 105.39(8) . .
O10 K3 SI5 27.02(5) . .
O1 K3 SI5 25.71(5) . .
O6 K3 SI5 71.75(6) . .
SI4 K3 SI5 80.84(3) . .
O2 K3 SI1 156.41(7) 2_676 .
O3 K3 SI1 74.52(7) . .
O15 K3 SI1 96.07(9) . .
O16 K3 SI1 114.06(8) . .
O10 K3 SI1 25.23(5) . .
O1 K3 SI1 70.35(6) . .
O6 K3 SI1 25.60(5) . .
SI4 K3 SI1 49.73(3) . .
SI5 K3 SI1 50.85(3) . .
O2 K3 K2 45.50(6) 2_676 2_676
O3 K3 K2 44.30(6) . 2_676
O15 K3 K2 102.87(9) . 2_676
O16 K3 K2 125.96(8) . 2_676
O10 K3 K2 127.10(6) . 2_676
O1 K3 K2 93.62(6) . 2_676
O6 K3 K2 97.26(6) . 2_676
SI4 K3 K2 69.62(3) . 2_676
SI5 K3 K2 116.80(3) . 2_676
SI1 K3 K2 118.42(3) . 2_676

loop_
_geom_bond_atom_site_label_1
_geom_bond_atom_site_label_2
_geom_bond_distance
_geom_bond_site_symmetry_2
C11 C16 1.534(6) .
C11 C12 1.536(6) .
C11 SI1 1.861(4) .
C12 C13 1.519(6) .
C13 C14 1.533(8) .
C14 C15 1.506(8) .
C15 C16 1.534(6) .
C21 C22 1.536(6) .
C21 C26 1.538(6) .
C21 SI2 1.856(4) .
C22 C23 1.535(6) .
C23 C24 1.515(6) .
C24 C25 1.511(7) .
C25 C26 1.535(6) .
C31 C36 1.529(6) .
C31 C32 1.541(6) .
C31 SI3 1.862(4) .
C32 C33 1.538(6) .
C33 C34 1.519(7) .
C34 C35 1.520(7) .
C35 C36 1.531(6) .
C41 C42 1.534(6) .
C41 C46 1.549(6) .
C41 SI4 1.879(4) .
C42 C43 1.531(6) .
C43 C44 1.520(7) .
C44 C45 1.523(7) .
C45 C46 1.537(6) .
C51 C56 1.524(6) .
C51 C52 1.542(6) .
C51 SI5 1.877(4) .
C52 C53 1.545(6) .
C53 C54 1.514(7) .
C54 C55 1.513(7) .
C55 C56 1.550(6) .
C61 C62 1.532(6) .
C61 C66 1.543(6) .
C61 SI6 1.869(4) .
C62 C63 1.533(7) .
C63 C64 1.523(7) .
C64 C65 1.526(7) .
C65 C66 1.521(6) .
C71 C72 1.533(5) .
C71 C76 1.535(6) .
C71 SI7 1.882(4) .
C72 C73 1.523(6) .
C73 C74 1.515(7) .
C74 C75 1.524(6) .
C75 C76 1.539(6) .
C100 O13 1.407(7) .
C101 O13 1.372(6) .
C101 C102 1.479(9) .
C102 O14 1.393(7) .
C103 O14 1.421(6) .
C200 O15 1.421(6) .
C201 O15 1.417(6) .
C201 C202 1.488(7) .
C202 O16 1.420(6) .
C203 O16 1.418(6) .
O1 SI5 1.574(3) .
O1 K1 2.632(3) 2_676
O1 K1 2.784(3) .
O1 K2 2.844(3) .
O1 K3 3.178(3) .
O2 SI7 1.574(3) .
O2 K3 2.621(3) 2_676
O2 K2 2.683(3) .
O2 K1 2.744(3) .
O3 SI4 1.578(3) .
O3 K2 2.628(3) 2_676
O3 K3 2.745(3) .
O3 K1 2.840(3) .
O4 SI3 1.626(3) .
O4 SI4 1.672(3) .
O4 K1 2.730(3) .
O5 SI3 1.614(3) .
O5 SI7 1.663(3) .
O5 K1 2.956(3) .
O6 SI1 1.627(3) .
O6 SI4 1.669(3) .
O6 K3 3.180(3) .
O7 SI3 1.625(3) .
O7 SI2 1.640(3) .
O8 SI6 1.614(3) .
O8 SI7 1.668(3) .
O8 K2 3.177(3) .
O9 SI2 1.617(3) .
O9 SI1 1.624(3) .
O10 SI1 1.621(3) .
O10 SI5 1.652(3) .
O10 K3 3.088(3) .
O11 SI2 1.620(3) .
O11 SI6 1.639(3) .
O12 SI6 1.611(3) .
O12 SI5 1.657(3) .
O12 K2 3.303(3) .
O13 K2 2.804(4) .
O14 K2 2.972(4) .
O15 K3 2.801(3) .
O16 K3 2.954(3) .
SI1 K3 3.7393(17) .
SI4 K3 3.5346(15) .
SI5 K2 3.4886(15) .
SI5 K3 3.6229(16) .
SI5 K1 3.9395(15) .
SI6 K2 3.8122(16) .
K1 O1 2.632(3) 2_676
K1 K1 3.2712(18) 2_676
K1 K2 3.7552(14) 2_676
K2 O3 2.628(3) 2_676
K2 K1 3.7553(14) 2_676
K2 K3 3.7621(15) 2_676
K3 O2 2.621(3) 2_676
K3 K2 3.7621(15) 2_676

loop_
_geom_torsion_atom_site_label_1
_geom_torsion_atom_site_label_2
_geom_torsion_atom_site_label_3
_geom_torsion_atom_site_label_4
_geom_torsion
_geom_torsion_site_symmetry_1
C16 C11 C12 C13 -54.1(5) .
SI1 C11 C12 C13 176.5(4) .
C11 C12 C13 C14 55.3(6) .
C12 C13 C14 C15 -56.2(7) .
C13 C14 C15 C16 56.8(7) .
C14 C15 C16 C11 -56.2(6) .
C12 C11 C16 C15 53.8(6) .
SI1 C11 C16 C15 -175.9(4) .
C26 C21 C22 C23 -52.8(6) .
SI2 C21 C22 C23 -178.1(3) .
C21 C22 C23 C24 54.8(6) .
C22 C23 C24 C25 -56.4(6) .
C23 C24 C25 C26 57.0(6) .
C24 C25 C26 C21 -55.6(6) .
C22 C21 C26 C25 52.9(6) .
SI2 C21 C26 C25 -179.9(3) .
C36 C31 C32 C33 -55.6(5) .
SI3 C31 C32 C33 175.2(3) .
C31 C32 C33 C34 55.9(6) .
C32 C33 C34 C35 -55.1(6) .
C33 C34 C35 C36 56.1(6) .
C32 C31 C36 C35 55.4(5) .
SI3 C31 C36 C35 -178.0(3) .
C34 C35 C36 C31 -56.9(5) .
C46 C41 C42 C43 57.0(5) .
SI4 C41 C42 C43 -176.4(4) .
C41 C42 C43 C44 -57.3(6) .
C42 C43 C44 C45 55.0(6) .
C43 C44 C45 C46 -54.0(6) .
C44 C45 C46 C41 55.0(5) .
C42 C41 C46 C45 -56.0(5) .
SI4 C41 C46 C45 176.4(3) .
C56 C51 C52 C53 53.8(5) .
SI5 C51 C52 C53 -178.3(4) .
C51 C52 C53 C54 -54.7(6) .
C52 C53 C54 C55 56.2(6) .
C53 C54 C55 C56 -56.2(6) .
C52 C51 C56 C55 -53.9(5) .
SI5 C51 C56 C55 178.6(3) .
C54 C55 C56 C51 55.1(6) .
C66 C61 C62 C63 -54.0(5) .
SI6 C61 C62 C63 177.3(4) .
C61 C62 C63 C64 55.4(6) .
C62 C63 C64 C65 -55.0(6) .
C63 C64 C65 C66 55.3(6) .
C64 C65 C66 C61 -56.2(6) .
C62 C61 C66 C65 54.8(5) .
SI6 C61 C66 C65 -177.6(3) .
C76 C71 C72 C73 -53.0(5) .
SI7 C71 C72 C73 -179.3(4) .
C71 C72 C73 C74 55.5(6) .
C72 C73 C74 C75 -56.5(6) .
C73 C74 C75 C76 56.6(6) .
C72 C71 C76 C75 52.7(5) .
SI7 C71 C76 C75 177.1(3) .
C74 C75 C76 C71 -55.5(6) .
O13 C101 C102 O14 -65.8(9) .
O15 C201 C202 O16 65.8(6) .
C102 C101 O13 C100 -176.3(6) .
C102 C101 O13 K2 27.3(8) .
C101 C102 O14 C103 174.1(6) .
C101 C102 O14 K2 63.9(7) .
C202 C201 O15 C200 173.3(5) .
C202 C201 O15 K3 -45.0(5) .
C201 C202 O16 C203 177.0(4) .
C201 C202 O16 K3 -52.7(5) .
SI5 O10 SI1 O9 -23.4(5) .
K3 O10 SI1 O9 -143.18(13) .
SI5 O10 SI1 O6 97.4(4) .
K3 O10 SI1 O6 -22.39(15) .
SI5 O10 SI1 C11 -141.2(4) .
K3 O10 SI1 C11 99.01(18) .
SI5 O10 SI1 K3 119.7(5) .
SI2 O9 SI1 O10 38.6(7) .
SI2 O9 SI1 O6 -81.1(7) .
SI2 O9 SI1 C11 157.7(7) .
SI2 O9 SI1 K3 -19.7(8) .
SI4 O6 SI1 O10 -72.6(3) .
K3 O6 SI1 O10 21.48(14) .
SI4 O6 SI1 O9 49.5(3) .
K3 O6 SI1 O9 143.51(12) .
SI4 O6 SI1 C11 167.7(3) .
K3 O6 SI1 C11 -98.28(17) .
SI4 O6 SI1 K3 -94.0(3) .
C16 C11 SI1 O10 -171.7(3) .
C12 C11 SI1 O10 -43.8(4) .
C16 C11 SI1 O9 67.4(4) .
C12 C11 SI1 O9 -164.7(3) .
C16 C11 SI1 O6 -52.6(4) .
C12 C11 SI1 O6 75.3(3) .
C16 C11 SI1 K3 -114.2(3) .
C12 C11 SI1 K3 13.8(4) .
SI1 O9 SI2 O11 -52.5(7) .
SI1 O9 SI2 O7 66.5(7) .
SI1 O9 SI2 C21 -175.3(6) .
SI6 O11 SI2 O9 47.2(4) .
SI6 O11 SI2 O7 -72.1(4) .
SI6 O11 SI2 C21 168.3(3) .
SI3 O7 SI2 O9 -49.9(3) .
SI3 O7 SI2 O11 69.0(3) .
SI3 O7 SI2 C21 -168.9(2) .
C22 C21 SI2 O9 45.2(4) .
C26 C21 SI2 O9 -79.6(3) .
C22 C21 SI2 O11 -75.5(3) .
C26 C21 SI2 O11 159.6(3) .
C22 C21 SI2 O7 164.3(3) .
C26 C21 SI2 O7 39.4(3) .
SI7 O5 SI3 O7 29.4(8) .
K1 O5 SI3 O7 132.17(12) .
SI7 O5 SI3 O4 -89.2(8) .
K1 O5 SI3 O4 13.60(15) .
SI7 O5 SI3 C31 152.2(7) .
K1 O5 SI3 C31 -104.97(17) .
SI2 O7 SI3 O5 -70.7(3) .
SI2 O7 SI3 O4 46.7(3) .
SI2 O7 SI3 C31 167.9(2) .
SI4 O4 SI3 O5 -175.0(5) .
K1 O4 SI3 O5 -15.07(17) .
SI4 O4 SI3 O7 66.0(6) .
K1 O4 SI3 O7 -134.10(13) .
SI4 O4 SI3 C31 -56.5(6) .
K1 O4 SI3 C31 103.44(17) .
C36 C31 SI3 O5 -73.7(4) .
C32 C31 SI3 O5 51.9(4) .
C36 C31 SI3 O7 48.1(4) .
C32 C31 SI3 O7 173.7(3) .
C36 C31 SI3 O4 169.1(3) .
C32 C31 SI3 O4 -65.4(3) .
K2 O3 SI4 O6 159.3(5) 2_676
K3 O3 SI4 O6 -8.69(17) .
K1 O3 SI4 O6 -105.07(13) .
K2 O3 SI4 O4 -84.1(6) 2_676
K3 O3 SI4 O4 107.88(14) .
K1 O3 SI4 O4 11.50(15) .
K2 O3 SI4 C41 37.8(6) 2_676
K3 O3 SI4 C41 -130.19(17) .
K1 O3 SI4 C41 133.43(16) .
K2 O3 SI4 K3 168.0(7) 2_676
K1 O3 SI4 K3 -96.38(12) .
SI1 O6 SI4 O3 104.8(3) .
K3 O6 SI4 O3 7.19(15) .
SI1 O6 SI4 O4 -14.2(3) .
K3 O6 SI4 O4 -111.79(12) .
SI1 O6 SI4 C41 -126.6(3) .
K3 O6 SI4 C41 135.79(15) .
SI1 O6 SI4 K3 97.6(3) .
SI3 O4 SI4 O3 148.2(6) .
K1 O4 SI4 O3 -12.01(16) .
SI3 O4 SI4 O6 -91.4(6) .
K1 O4 SI4 O6 108.34(13) .
SI3 O4 SI4 C41 19.9(6) .
K1 O4 SI4 C41 -140.38(16) .
SI3 O4 SI4 K3 -159.7(5) .
K1 O4 SI4 K3 40.05(12) .
C42 C41 SI4 O3 52.6(4) .
C46 C41 SI4 O3 177.3(3) .
C42 C41 SI4 O6 -72.2(4) .
C46 C41 SI4 O6 52.4(3) .
C42 C41 SI4 O4 176.1(3) .
C46 C41 SI4 O4 -59.3(3) .
C42 C41 SI4 K3 -4.5(5) .
C46 C41 SI4 K3 120.1(3) .
K1 O1 SI5 O10 -97.8(4) 2_676
K1 O1 SI5 O10 58.9(2) .
K2 O1 SI5 O10 156.47(12) .
K3 O1 SI5 O10 -29.47(15) .
K1 O1 SI5 O12 141.8(4) 2_676
K1 O1 SI5 O12 -61.5(2) .
K2 O1 SI5 O12 36.03(17) .
K3 O1 SI5 O12 -149.90(12) .
K1 O1 SI5 C51 22.1(5) 2_676
K1 O1 SI5 C51 178.81(18) .
K2 O1 SI5 C51 -83.63(19) .
K3 O1 SI5 C51 90.44(18) .
K1 O1 SI5 K2 105.7(4) 2_676
K1 O1 SI5 K2 -97.57(18) .
K3 O1 SI5 K2 174.07(13) .
K1 O1 SI5 K3 -68.3(4) 2_676
K1 O1 SI5 K3 88.37(16) .
K2 O1 SI5 K3 -174.07(13) .
K1 O1 SI5 K1 -156.7(6) 2_676
K2 O1 SI5 K1 97.57(18) .
K3 O1 SI5 K1 -88.37(16) .
SI1 O10 SI5 O1 -90.6(4) .
K3 O10 SI5 O1 30.49(16) .
SI1 O10 SI5 O12 34.6(5) .
K3 O10 SI5 O12 155.61(12) .
SI1 O10 SI5 C51 144.3(4) .
K3 O10 SI5 C51 -94.65(17) .
SI1 O10 SI5 K2 -41.7(6) .
K3 O10 SI5 K2 79.3(3) .
SI1 O10 SI5 K3 -121.0(5) .
SI1 O10 SI5 K1 -61.7(4) .
K3 O10 SI5 K1 59.37(7) .
SI6 O12 SI5 O1 55.2(6) .
K2 O12 SI5 O1 -30.20(14) .
SI6 O12 SI5 O10 -68.5(6) .
K2 O12 SI5 O10 -153.85(12) .
SI6 O12 SI5 C51 -179.3(6) .
K2 O12 SI5 C51 95.30(15) .
SI6 O12 SI5 K2 85.4(6) .
SI6 O12 SI5 K3 -18.5(8) .
K2 O12 SI5 K3 -103.9(2) .
SI6 O12 SI5 K1 25.3(6) .
K2 O12 SI5 K1 -60.06(5) .
C56 C51 SI5 O1 -48.9(4) .
C52 C51 SI5 O1 -175.4(3) .
C56 C51 SI5 O10 74.5(4) .
C52 C51 SI5 O10 -51.9(4) .
C56 C51 SI5 O12 -174.2(3) .
C52 C51 SI5 O12 59.3(4) .
C56 C51 SI5 K2 -102.9(3) .
C52 C51 SI5 K2 130.7(3) .
C56 C51 SI5 K3 14.6(3) .
C52 C51 SI5 K3 -111.8(3) .
C56 C51 SI5 K1 -47.6(5) .
C52 C51 SI5 K1 -174.1(2) .
SI5 O12 SI6 O8 -56.8(6) .
K2 O12 SI6 O8 26.07(14) .
SI5 O12 SI6 O11 65.5(6) .
K2 O12 SI6 O11 148.30(13) .
SI5 O12 SI6 C61 -177.1(5) .
K2 O12 SI6 C61 -94.31(16) .
SI5 O12 SI6 K2 -82.8(6) .
SI7 O8 SI6 O12 72.9(4) .
K2 O8 SI6 O12 -27.53(15) .
SI7 O8 SI6 O11 -49.0(4) .
K2 O8 SI6 O11 -149.42(13) .
SI7 O8 SI6 C61 -167.5(4) .
K2 O8 SI6 C61 92.12(17) .
SI7 O8 SI6 K2 100.4(4) .
SI2 O11 SI6 O12 -43.3(4) .
SI2 O11 SI6 O8 77.5(4) .
SI2 O11 SI6 C61 -162.1(3) .
SI2 O11 SI6 K2 21.2(5) .
C62 C61 SI6 O12 -67.9(4) .
C66 C61 SI6 O12 166.1(3) .
C62 C61 SI6 O8 172.8(3) .
C66 C61 SI6 O8 46.8(4) .
C62 C61 SI6 O11 51.7(4) .
C66 C61 SI6 O11 -74.2(3) .
C62 C61 SI6 K2 -130.0(3) .
C66 C61 SI6 K2 104.1(3) .
K3 O2 SI7 O5 88.6(5) 2_676
K2 O2 SI7 O5 -119.35(14) .
K1 O2 SI7 O5 -21.76(16) .
K3 O2 SI7 O8 -153.2(4) 2_676
K2 O2 SI7 O8 -1.24(18) .
K1 O2 SI7 O8 96.35(14) .
K3 O2 SI7 C71 -35.0(5) 2_676
K2 O2 SI7 C71 117.02(17) .
K1 O2 SI7 C71 -145.39(16) .
SI3 O5 SI7 O2 123.1(7) .
K1 O5 SI7 O2 19.82(15) .
SI3 O5 SI7 O8 1.9(8) .
K1 O5 SI7 O8 -101.43(13) .
SI3 O5 SI7 C71 -108.4(7) .
K1 O5 SI7 C71 148.27(16) .
SI6 O8 SI7 O2 -103.2(4) .
K2 O8 SI7 O2 1.00(14) .
SI6 O8 SI7 O5 16.9(4) .
K2 O8 SI7 O5 121.10(13) .
SI6 O8 SI7 C71 130.7(4) .
K2 O8 SI7 C71 -125.09(14) .
C72 C71 SI7 O2 -55.3(4) .
C76 C71 SI7 O2 -179.6(3) .
C72 C71 SI7 O5 -179.8(3) .
C76 C71 SI7 O5 55.8(3) .
C72 C71 SI7 O8 67.5(3) .
C76 C71 SI7 O8 -56.8(3) .
